data_2104081
loop_
_publ_author_name
'Avila, Edward E.'
'Mora, Asilo\'e J.'
'Delgado, Gerzon E.'
'Contreras, Ricardo R.'
'Fitch, Andrew N.'
'Brunelli, Michela'

_publ_section_title
;Molecular and crystalline structure of
 cycloheptanespiro-3'(4'<i>H</i>)-6',7',8',9'-tetrahydrocyclohexa[<i>b</i>][1,4]thiazole-2'(5'<i>H</i>)-thione
 from powder synchrotron X-ray diffraction data
;
_journal_coeditor_code KD5017
_journal_issue 2
_journal_name_full 'Acta Crystallographica Section B'
_journal_page_first 217
_journal_page_last 222
_journal_paper_doi 10.1107/S0108768108000190
_journal_volume 64
_journal_year 2008
_chemical_formula_analytical 'C15 H23 N S2'
_chemical_formula_moiety 'C15 H23 N S2'
_chemical_formula_sum 'C15 H23 N S2'
_chemical_formula_weight 281.48
_chemical_melting_point 473
_chemical_name_systematic
;2-spiro(cycloheptane)-4-thiono-[5,6,7,8]-tetrahydro-(1H,4H)-3,1-cyclo-
heptatiazine
;
_space_group_IT_number 14
_symmetry_cell_setting monoclinic
_symmetry_space_group_name_Hall '-P 2ybc'
_symmetry_space_group_name_H-M 'P 1 21/c 1'
_audit_creation_method 'from EXP file using GSAS2CIF'
_cell_angle_alpha 90.0
_cell_angle_beta 113.98990(10)
_cell_angle_gamma 90.0
_cell_formula_units_Z 8
_cell_length_a 13.11563(4)
_cell_length_b 21.32201(6)
_cell_length_c 11.75591(3)
_cell_measurement_temperature 298.0(10)
_cell_volume 3003.570(15)
_computing_molecular_graphics 'PLATON (Spek, 1999) and DIAMOND 2.1 (Brandenburg, 2001)''
_computing_publication_material ' GSAS2CIF (von Dreele, 2004), PLATON (Spek, 1999) and publCIF (Westrip, 2007)'
_computing_structure_refinement 'GSAS (von Dreele, 2004)'
_computing_structure_solution 'EXPO2004 (Altomare, et al., 2004'
_diffrn_ambient_temperature 298
_diffrn_measurement_device_type 'High Resolution Diffractometer'
_diffrn_radiation_monochromator 'Double crystal Si 111'
_diffrn_radiation_type Synchrotron
_diffrn_radiation_wavelength 1.25248
_exptl_absorpt_coefficient_mu 1.992
_exptl_absorpt_correction_type none
_exptl_absorpt_process_details none
_exptl_crystal_density_diffrn 1.245
_exptl_crystal_F_000 1216.0
_refine_ls_extinction_method none
_refine_ls_goodness_of_fit_all 2.51
_refine_ls_hydrogen_treatment mixed
_refine_ls_matrix_type full
_refine_ls_number_constraints 6
_refine_ls_number_parameters 293
_refine_ls_number_restraints 252
_refine_ls_shift/su_max 0.07
_refine_ls_shift/su_mean 0.00
_refine_ls_structure_factor_coef Inet
_refine_ls_weighting_details 'w~i~ = 1/\s~i~^2^'
_refine_ls_weighting_scheme sigma
_reflns_number_total 2062
_cod_data_source_file kd5017.cif
_cod_data_source_block KD5017_36_publ
_cod_original_cell_volume 3003.57(2)
_cod_original_sg_symbol_H-M 'P 21/c'
_cod_database_code 2104081
_cod_database_fobs_code 2104081

loop_
_symmetry_equiv_pos_site_id
_symmetry_equiv_pos_as_xyz
1 +x,+y,+z
2 -x,+y+1/2,-z+1/2
-1 -x,-y,-z
-2 +x,-y+1/2,+z+1/2

loop_
_atom_site_type_symbol
_atom_site_label
_atom_site_fract_x
_atom_site_fract_y
_atom_site_fract_z
_atom_site_U_iso_or_equiv
_atom_site_thermal_displace_type
_atom_site_occupancy
S S1 0.0766(2) 0.19343(12) 1.0006(3) 0.0287(7) Uiso 1.0
S S2 0.2063(2) 0.21857(13) 0.8572(3) 0.0287(7) Uiso 1.0
N N1 0.3894(5) 0.1441(3) 0.9288(6) 0.0287(7) Uiso 1.0
H H1 0.4581(16) 0.1484(14) 0.9406(17) 0.0294(8) Uiso 1.0
C C1 0.1898(5) 0.1754(3) 0.9723(7) 0.0287(7) Uiso 1.0
C C2 0.2606(6) 0.1214(3) 1.0243(8) 0.0287(7) Uiso 1.0
C C3 0.3618(6) 0.1141(4) 1.0156(8) 0.0287(7) Uiso 1.0
C C4 0.4487(6) 0.0673(4) 1.0966(7) 0.0471(19) Uiso 1.0
H H41 0.4163(17) 0.0257(5) 1.0891(19) 0.052(2) Uiso 1.0
H H42 0.5123(13) 0.0640(11) 1.0749(19) 0.052(2) Uiso 1.0
C C5 0.4816(7) 0.0889(4) 1.2288(7) 0.0471(19) Uiso 1.0
H H51 0.470(2) 0.1338(5) 1.220(2) 0.052(2) Uiso 1.0
H H52 0.5609(8) 0.0828(13) 1.2763(17) 0.052(2) Uiso 1.0
C C6 0.4156(6) 0.0673(4) 1.3024(7) 0.0471(19) Uiso 1.0
H H61 0.4123(15) 0.0220(5) 1.300(3) 0.052(2) Uiso 1.0
H H62 0.4536(14) 0.0803(12) 1.3882(10) 0.052(2) Uiso 1.0
C C7 0.2957(6) 0.0883(4) 1.2507(7) 0.0471(19) Uiso 1.0
H H71 0.2900(18) 0.1327(6) 1.2655(18) 0.052(2) Uiso 1.0
H H72 0.2560(15) 0.0641(11) 1.2893(17) 0.052(2) Uiso 1.0
C C8 0.2398(6) 0.0766(4) 1.1138(7) 0.0471(19) Uiso 1.0
H H81 0.264(2) 0.0344(5) 1.105(2) 0.052(2) Uiso 1.0
H H82 0.1605(8) 0.0747(12) 1.094(2) 0.052(2) Uiso 1.0
C C9 0.3001(5) 0.1683(3) 0.8174(6) 0.0287(7) Uiso 1.0
C C10 0.3528(6) 0.2182(3) 0.7587(7) 0.0405(16) Uiso 1.0
H H101 0.2926(12) 0.2441(9) 0.703(2) 0.044(2) Uiso 1.0
H H102 0.4021(15) 0.2446(10) 0.8256(17) 0.044(2) Uiso 1.0
C C11 0.4198(6) 0.1935(4) 0.6879(7) 0.0405(16) Uiso 1.0
H H111 0.440(2) 0.2310(6) 0.655(2) 0.044(2) Uiso 1.0
H H112 0.4872(14) 0.1747(12) 0.7492(15) 0.044(2) Uiso 1.0
C C12 0.3745(7) 0.1474(3) 0.5813(7) 0.0405(16) Uiso 1.0
H H121 0.3032(13) 0.1614(9) 0.5191(18) 0.044(2) Uiso 1.0
H H122 0.4261(19) 0.1452(9) 0.542(2) 0.044(2) Uiso 1.0
C C13 0.3608(7) 0.0827(3) 0.6179(8) 0.0405(16) Uiso 1.0
H H131 0.4345(11) 0.0639(9) 0.652(3) 0.044(2) Uiso 1.0
H H132 0.3153(18) 0.0610(10) 0.5419(13) 0.044(2) Uiso 1.0
C C14 0.3094(7) 0.0696(3) 0.7083(7) 0.0405(16) Uiso 1.0
H H141 0.3704(14) 0.0614(12) 0.7877(12) 0.044(2) Uiso 1.0
H H142 0.2672(14) 0.0311(6) 0.679(3) 0.044(2) Uiso 1.0
C C15 0.2294(6) 0.1171(3) 0.7249(7) 0.0405(16) Uiso 1.0
H H151 0.1809(16) 0.0966(8) 0.758(2) 0.044(2) Uiso 1.0
H H152 0.1806(16) 0.1351(9) 0.6458(11) 0.044(2) Uiso 1.0
S S3 -0.3518(2) 0.40433(13) 0.4523(3) 0.0294(7) Uiso 1.0
S S4 -0.3199(2) 0.28822(13) 0.5887(3) 0.0294(7) Uiso 1.0
N N2 -0.1036(6) 0.2751(3) 0.7481(6) 0.0294(7) Uiso 1.0
H H2 -0.072(4) 0.2610(12) 0.8227(15) 0.0303(8) Uiso 1.0
C C16 -0.2623(5) 0.3525(3) 0.5475(7) 0.0294(7) Uiso 1.0
C C17 -0.1464(5) 0.3672(3) 0.6113(7) 0.0294(7) Uiso 1.0
C C18 -0.0793(7) 0.3344(3) 0.7180(6) 0.0294(7) Uiso 1.0
C C19 0.0256(6) 0.3592(3) 0.8217(7) 0.0408(18) Uiso 1.0
H H191 0.0790(16) 0.3630(10) 0.785(2) 0.044(2) Uiso 1.0
H H192 0.0548(19) 0.3280(7) 0.8873(13) 0.044(2) Uiso 1.0
C C20 0.0148(7) 0.4228(3) 0.8785(7) 0.0408(18) Uiso 1.0
H H201 -0.0439(18) 0.4201(9) 0.908(3) 0.044(2) Uiso 1.0
H H202 0.0826(14) 0.4345(8) 0.9494(16) 0.044(2) Uiso 1.0
C C21 -0.0169(7) 0.4773(3) 0.7887(7) 0.0408(18) Uiso 1.0
H H211 -0.038(3) 0.5104(8) 0.8318(17) 0.044(2) Uiso 1.0
H H212 0.0526(12) 0.4912(13) 0.786(2) 0.044(2) Uiso 1.0
C C22 -0.1002(7) 0.4808(3) 0.6562(7) 0.0408(18) Uiso 1.0
H H221 -0.085(2) 0.5193(6) 0.6229(18) 0.044(2) Uiso 1.0
H H222 -0.1733(11) 0.4833(11) 0.658(2) 0.044(2) Uiso 1.0
C C23 -0.0972(6) 0.4233(3) 0.5807(7) 0.0408(18) Uiso 1.0
H H231 -0.1376(19) 0.4316(9) 0.4928(9) 0.044(2) Uiso 1.0
H H232 -0.0217(10) 0.4133(8) 0.592(3) 0.044(2) Uiso 1.0
C C24 -0.1943(5) 0.2388(3) 0.6573(7) 0.0294(7) Uiso 1.0
C C25 -0.2157(7) 0.1882(4) 0.7403(7) 0.078(2) Uiso 1.0
H H251 -0.1439(11) 0.1698(8) 0.792(2) 0.089(3) Uiso 1.0
H H252 -0.245(2) 0.2085(9) 0.794(2) 0.089(3) Uiso 1.0
C C26 -0.2937(7) 0.1342(4) 0.6750(8) 0.078(2) Uiso 1.0
H H261 -0.323(2) 0.1192(9) 0.733(2) 0.089(3) Uiso 1.0
H H262 -0.3567(16) 0.1524(9) 0.6067(17) 0.089(3) Uiso 1.0
C C27 -0.2514(8) 0.0788(4) 0.6243(8) 0.078(2) Uiso 1.0
H H271 -0.3129(14) 0.0499(9) 0.585(3) 0.089(3) Uiso 1.0
H H272 -0.1946(17) 0.0561(11) 0.6923(17) 0.089(3) Uiso 1.0
C C28 -0.2032(7) 0.0954(4) 0.5304(9) 0.078(2) Uiso 1.0
H H281 -0.230(2) 0.0657(8) 0.4620(17) 0.089(3) Uiso 1.0
H H282 -0.1225(9) 0.0913(12) 0.573(3) 0.089(3) Uiso 1.0
C C29 -0.2228(7) 0.1611(4) 0.4722(8) 0.078(2) Uiso 1.0
H H291 -0.203(2) 0.1594(9) 0.4006(16) 0.089(3) Uiso 1.0
H H292 -0.3013(9) 0.1717(9) 0.442(3) 0.089(3) Uiso 1.0
C C30 -0.1475(7) 0.2078(4) 0.5673(8) 0.078(2) Uiso 1.0
H H301 -0.133(2) 0.2405(7) 0.519(2) 0.089(3) Uiso 1.0
H H302 -0.0778(13) 0.1855(11) 0.6124(18) 0.089(3) Uiso 1.0

loop_
_atom_type_symbol
_atom_type_scat_dispersion_real
_atom_type_scat_dispersion_imag
_atom_type_scat_source
S 0.000 0.000 International_Tables_Vol_C
N 0.000 0.000 International_Tables_Vol_C
H 0.000 0.000 International_Tables_Vol_C
C 0.000 0.000 International_Tables_Vol_C

loop_
_geom_angle_atom_site_label_1
_geom_angle_atom_site_label_2
_geom_angle_atom_site_label_3
_geom_angle
_geom_angle_publ_flag
C1 S2 C9 101.6(3) yes
C16 S4 C24 99.3(4) yes
C3 N1 C9 118.5(7) yes
C9 N1 H1 121.1(16) no
C3 N1 H1 120.4(16) no
C18 N2 C24 120.2(6) yes
C18 N2 H2 121(2) no
C24 N2 H2 118(2) no
S1 C1 C2 124.1(6) yes
S2 C1 C2 119.5(6) yes
S1 C1 S2 115.7(4) yes
C1 C2 C8 121.7(7) no
C3 C2 C8 115.3(7) no
C1 C2 C3 121.9(7) no
C2 C3 C4 121.7(7) no
N1 C3 C4 114.5(7) yes
N1 C3 C2 123.7(8) yes
C3 C4 C5 105.8(6) no
C4 C5 C6 120.2(7) no
C5 C6 C7 115.0(7) no
C6 C7 C8 111.1(7) no
C2 C8 C7 119.4(7) no
S2 C9 C15 108.6(5) yes
S2 C9 C10 100.2(4) yes
N1 C9 C15 114.5(5) yes
C10 C9 C15 114.3(6) no
S2 C9 N1 110.9(5) yes
N1 C9 C10 107.4(6) yes
C9 C10 C11 117.3(5) no
C10 C11 C12 123.8(7) no
C11 C12 C13 114.8(6) no
C12 C13 C14 121.6(7) no
C13 C14 C15 119.9(6) no
C9 C15 C14 108.1(6) no
C3 C4 H42 112.9(15) no
H41 C4 H42 108(2) no
C3 C4 H41 110.7(15) no
C5 C4 H42 112.2(14) no
C5 C4 H41 107.7(14) no
C6 C5 H52 110.9(13) no
C6 C5 H51 105.0(18) no
C4 C5 H52 110.1(14) no
C4 C5 H51 103.0(14) no
H51 C5 H52 106(2) no
C7 C6 H61 105.0(15) no
C5 C6 H61 108.3(15) no
C5 C6 H62 109.6(14) no
H61 C6 H62 108(2) no
C7 C6 H62 110.3(14) no
C6 C7 H72 109.0(14) no
H71 C7 H72 110(2) no
C6 C7 H71 111.2(16) no
C8 C7 H72 107.1(13) no
C8 C7 H71 108.4(13) no
C7 C8 H82 105.9(15) no
C7 C8 H81 103.3(14) no
H81 C8 H82 108(2) no
C2 C8 H81 110.4(15) no
C2 C8 H82 109.6(15) no
H101 C10 H102 108.0(18) no
C11 C10 H101 108.6(14) no
C11 C10 H102 107.5(14) no
C9 C10 H102 107.7(13) no
C9 C10 H101 107.4(13) no
C12 C11 H111 106.5(14) no
C10 C11 H112 106.8(13) no
C10 C11 H111 104.1(15) no
H111 C11 H112 109(2) no
C12 C11 H112 106.2(15) no
C11 C12 H122 108.3(15) no
H121 C12 H122 107.7(19) no
C11 C12 H121 111.0(13) no
C13 C12 H121 108.2(14) no
C13 C12 H122 106.7(13) no
H131 C13 H132 109(2) no
C14 C13 H131 106.9(18) no
C14 C13 H132 106.2(16) no
C12 C13 H131 106.7(14) no
C12 C13 H132 106.3(14) no
C15 C14 H141 109.8(14) no
C13 C14 H142 105.2(18) no
C13 C14 H141 106.5(14) no
H141 C14 H142 109(2) no
C15 C14 H142 106.5(15) no
C9 C15 H152 111.5(12) no
H151 C15 H152 106(2) no
C9 C15 H151 109.7(13) no
C14 C15 H151 110.4(13) no
C14 C15 H152 111.1(13) no
S3 C16 S4 116.4(4) yes
S3 C16 C17 121.0(5) yes
S4 C16 C17 121.3(5) yes
C16 C17 C18 120.7(7) no
C18 C17 C23 116.7(7) no
C16 C17 C23 121.9(6) no
N2 C18 C19 110.0(6) yes
N2 C18 C17 124.2(7) yes
C17 C18 C19 125.7(6) no
C18 C19 C20 116.2(7) no
C19 C20 C21 114.9(6) no
C20 C21 C22 130.0(6) no
C21 C22 C23 112.7(6) no
C17 C23 C22 113.2(7) no
S4 C24 C25 108.3(5) yes
S4 C24 N2 109.6(5) yes
N2 C24 C30 106.9(6) yes
S4 C24 C30 118.1(6) yes
N2 C24 C25 102.2(6) yes
C25 C24 C30 110.5(6) no
C24 C25 C26 117.6(6) no
C25 C26 C27 120.4(8) no
C26 C27 C28 115.4(6) no
C27 C28 C29 119.5(8) no
C28 C29 C30 109.2(7) no
C24 C30 C29 117.1(8) no
C18 C19 H191 104.9(15) no
C18 C19 H192 109.6(13) no
C20 C19 H191 109.3(14) no
C20 C19 H192 109.5(11) no
H191 C19 H192 107(2) no
C19 C20 H201 109.3(13) no
C19 C20 H202 112.6(13) no
C21 C20 H201 105.3(14) no
C21 C20 H202 107.3(12) no
H201 C20 H202 107.0(19) no
C20 C21 H211 104.5(13) no
C20 C21 H212 105.2(16) no
C22 C21 H211 105.3(14) no
C22 C21 H212 104.4(15) no
H211 C21 H212 105(2) no
C21 C22 H221 106.3(14) no
C21 C22 H222 106.9(15) no
C23 C22 H221 113.0(14) no
C23 C22 H222 108.5(15) no
H221 C22 H222 109(2) no
C17 C23 H231 107.8(14) no
C17 C23 H232 108.3(13) no
C22 C23 H231 110.0(13) no
C22 C23 H232 111.4(16) no
H231 C23 H232 106(3) no
C24 C25 H251 107.2(13) no
C24 C25 H252 108.7(14) no
C26 C25 H251 106.9(13) no
C26 C25 H252 107.7(17) no
H251 C25 H252 108(2) no
C25 C26 H261 105.9(15) no
C25 C26 H262 106.7(14) no
C27 C26 H261 109.4(14) no
C27 C26 H262 108.0(14) no
H261 C26 H262 106(2) no
C26 C27 H271 108.3(16) no
C26 C27 H272 110.1(15) no
C28 C27 H271 108.2(19) no
C28 C27 H272 107.9(16) no
H271 C27 H272 107(2) no
C27 C28 H281 109.4(16) no
C27 C28 H282 107.0(19) no
C29 C28 H281 106.7(13) no
C29 C28 H282 105.2(17) no
H281 C28 H282 109(2) no
C28 C29 H291 107.2(14) no
C28 C29 H292 109.7(14) no
C30 C29 H291 109.7(15) no
C30 C29 H292 113.1(14) no
H291 C29 H292 108(2) no
C24 C30 H301 108.5(14) no
C24 C30 H302 112.1(14) no
C29 C30 H301 105.3(14) no
C29 C30 H302 105.4(15) no
H301 C30 H302 108(2) no

loop_
_geom_bond_atom_site_label_1
_geom_bond_atom_site_label_2
_geom_bond_distance
_geom_bond_publ_flag
S1 C1 1.693(8) yes
S2 C1 1.721(8) yes
S2 C9 1.830(7) yes
S3 C16 1.668(8) yes
S4 C16 1.727(7) yes
S4 C24 1.842(8) yes
N1 C3 1.372(11) yes
N1 C9 1.451(9) yes
N1 H1 0.86(2) no
N2 C18 1.385(10) yes
N2 C24 1.456(10) yes
N2 H2 0.858(19) no
C1 C2 1.449(10) yes
C2 C8 1.526(11) yes
C2 C3 1.381(12) yes
C3 C4 1.523(11) yes
C4 C5 1.506(11) yes
C5 C6 1.523(12) yes
C6 C7 1.505(12) yes
C7 C8 1.494(11) yes
C9 C10 1.573(10) yes
C9 C15 1.554(10) yes
C10 C11 1.529(11) yes
C11 C12 1.511(10) yes
C12 C13 1.478(10) yes
C13 C14 1.498(13) yes
C14 C15 1.527(11) yes
C4 H41 0.972(15) no
C4 H42 0.97(2) no
C5 H51 0.968(14) no
C5 H52 0.969(18) no
C6 H62 0.966(15) no
C6 H61 0.967(14) no
C7 H71 0.971(16) no
C7 H72 0.97(2) no
C8 H81 0.974(17) no
C8 H82 0.970(17) no
C10 H102 0.97(2) no
C10 H101 0.97(2) no
C11 H111 0.971(19) no
C11 H112 0.97(2) no
C12 H121 0.97(2) no
C12 H122 0.96(3) no
C13 H132 0.967(18) no
C13 H131 0.97(2) no
C14 H141 0.967(17) no
C14 H142 0.972(19) no
C15 H152 0.968(16) no
C15 H151 0.97(2) no
C16 C17 1.430(10) yes
C17 C23 1.472(10) yes
C17 C18 1.393(10) yes
C18 C19 1.515(11) yes
C19 C20 1.543(10) yes
C20 C21 1.510(10) yes
C21 C22 1.497(11) yes
C22 C23 1.523(10) yes
C24 C30 1.569(12) yes
C24 C25 1.555(11) yes
C25 C26 1.524(12) yes
C26 C27 1.526(12) yes
C27 C28 1.520(14) yes
C28 C29 1.534(12) yes
C29 C30 1.523(12) yes
C19 H191 0.96(2) no
C19 H192 0.972(16) no
C20 H201 0.97(3) no
C20 H202 0.97(2) no
C21 H211 0.97(2) no
C21 H212 0.97(2) no
C22 H221 0.965(18) no
C22 H222 0.97(2) no
C23 H231 0.967(13) no
C23 H232 0.97(2) no
C25 H251 0.97(2) no
C25 H252 0.97(3) no
C26 H261 0.96(3) no
C26 H262 0.97(2) no
C27 H271 0.97(3) no
C27 H272 0.97(2) no
C28 H281 0.97(2) no
C28 H282 0.97(2) no
C29 H291 0.98(2) no
C29 H292 0.970(19) no
C30 H301 0.97(2) no
C30 H302 0.97(2) no

loop_
_geom_hbond_atom_site_label_D
_geom_hbond_atom_site_label_H
_geom_hbond_atom_site_label_A
_geom_hbond_site_symmetry_A
_geom_hbond_distance_DH
_geom_hbond_distance_HA
_geom_hbond_distance_DA
_geom_hbond_angle_DHA
_geom_hbond_publ_flag
N1 H1 S3 4_655 0.86(2) 2.69(2) 3.450(8) 149(3) y
N2 H2 S1 . 0.858(19) 2.63(3) 3.424(7) 154(4) y
C4 H41 S3 2_546 0.972(15) 2.705(13) 3.664(7) 169.4(19) y
C4 H42 S3 4_655 0.97(2) 2.79(2) 3.701(9) 156.5(18) y
C8 H82 S1 . 0.970(17) 2.80(2) 3.200(9) 105.6(17) y
C14 H141 N1 . 0.967(17) 2.36(2) 2.852(10) 110.6(18) y
C23 H231 S3 . 0.967(13) 2.72(2) 3.081(9) 103.1(17) y
C26 H261 S3 4_555 0.96(3) 2.80(2) 3.729(10) 162.5(19) y

loop_
_cod_related_entry_id
_cod_related_entry_database
_cod_related_entry_code
1 ChemSpider 24730584
